data_7125097
loop_
_publ_author_name
'Wiederkehr, J.'
'W\"olper, C'
'Schulz, S.'

_publ_section_title
;
 Synthesis and solid state structure of a metalloid tin cluster
 [Sn<sub>10</sub>(trip<sub>8</sub>)].
;
_journal_issue 83
_journal_name_full 'Chemical communications (Cambridge, England)'
_journal_page_first 12282
_journal_page_last 12285
_journal_paper_doi 10.1039/c6cc06770k
_journal_volume 52
_journal_year 2016
_chemical_formula_sum 'C44 H64 Mg N2'
_chemical_formula_weight 645.28
_space_group_crystal_system orthorhombic
_space_group_IT_number 19
_space_group_name_Hall 'P 2ac 2ab'
_space_group_name_H-M_alt 'P 21 21 21'
_atom_sites_solution_hydrogens geom
_atom_sites_solution_primary direct
_atom_sites_solution_secondary difmap
_audit_creation_method SHELXL-2014/7
_audit_update_record
;
2016-08-17 deposited with the CCDC.
2016-08-25 downloaded from the CCDC.
;
_cell_angle_alpha 90
_cell_angle_beta 90
_cell_angle_gamma 90
_cell_formula_units_Z 4
_cell_length_a 9.0942(5)
_cell_length_b 20.5821(11)
_cell_length_c 21.2116(12)
_cell_measurement_reflns_used 9071
_cell_measurement_temperature 100(2)
_cell_measurement_theta_max 32.10
_cell_measurement_theta_min 2.24
_cell_volume 3970.3(4)
_computing_cell_refinement 'BRUKER D8 KAPPA APEX 2 (3.0-2009)'
_computing_data_collection 'BRUKER D8 KAPPA APEX 2 (3.0-2009)'
_computing_data_reduction 'BRUKER D8 KAPPA APEX 2 (3.0-2009)'
_computing_molecular_graphics 'BRUKER AXS SHELXTL (c) 2008 / Vers. 2008/4'
_computing_publication_material 'BRUKER AXS SHELXTL (c) 2008 / Vers. 2008/4'
_computing_structure_refinement 'SHELXL-2014/7 (Sheldrick, 2014)'
_computing_structure_solution 'BRUKER D8 KAPPA APEX 2 (3.0-2009)'
_diffrn_ambient_temperature 100(2)
_diffrn_detector_area_resol_mean 512
_diffrn_measured_fraction_theta_full 1.000
_diffrn_measured_fraction_theta_max 0.992
_diffrn_measurement_device_type
; 
 Bruker D8 KAPPA series II with APEX II area detector system
;
_diffrn_measurement_method
;
 Data collection strategy APEX 2/COSMO
;
_diffrn_radiation_monochromator 'Triumph Goebel mirror'
_diffrn_radiation_source 'fine-focus sealed tube'
_diffrn_radiation_type MoK\a
_diffrn_radiation_wavelength 0.71073
_diffrn_reflns_av_R_equivalents 0.0293
_diffrn_reflns_av_unetI/netI 0.0353
_diffrn_reflns_Laue_measured_fraction_full 1.000
_diffrn_reflns_Laue_measured_fraction_max 0.992
_diffrn_reflns_limit_h_max 13
_diffrn_reflns_limit_h_min -12
_diffrn_reflns_limit_k_max 31
_diffrn_reflns_limit_k_min -31
_diffrn_reflns_limit_l_max 31
_diffrn_reflns_limit_l_min -32
_diffrn_reflns_number 62564
_diffrn_reflns_point_group_measured_fraction_full 0.998
_diffrn_reflns_point_group_measured_fraction_max 0.947
_diffrn_reflns_theta_full 25.242
_diffrn_reflns_theta_max 33.250
_diffrn_reflns_theta_min 1.920
_exptl_absorpt_coefficient_mu 0.076
_exptl_absorpt_correction_T_max 0.75
_exptl_absorpt_correction_T_min 0.67
_exptl_absorpt_correction_type multi-scan
_exptl_absorpt_process_details
; 
 BRUKER AXS SMART APEX 2 Vers. 3.0-2009
 R.H. Blessing, Acta Cryst. (1995) A51 33-38 
;
_exptl_crystal_colour colourless
_exptl_crystal_density_diffrn 1.080
_exptl_crystal_description block
_exptl_crystal_F_000 1416
_exptl_crystal_size_max 0.358
_exptl_crystal_size_mid 0.218
_exptl_crystal_size_min 0.194
_refine_diff_density_max 0.601
_refine_diff_density_min -0.306
_refine_diff_density_rms 0.050
_refine_ls_abs_structure_details
;
 Flack x determined using 4356 quotients [(I+)-(I-)]/[(I+)+(I-)]
 (Parsons, Flack and Wagner, Acta Cryst. B69 (2013) 249-259).
;
_refine_ls_abs_structure_Flack -0.07(4)
_refine_ls_extinction_method none
_refine_ls_goodness_of_fit_ref 1.035
_refine_ls_hydrogen_treatment constr
_refine_ls_matrix_type full
_refine_ls_number_parameters 470
_refine_ls_number_reflns 14450
_refine_ls_number_restraints 3
_refine_ls_restrained_S_all 1.035
_refine_ls_R_factor_all 0.0680
_refine_ls_R_factor_gt 0.0459
_refine_ls_shift/su_max 0.001
_refine_ls_shift/su_mean 0.000
_refine_ls_structure_factor_coef Fsqd
_refine_ls_weighting_details 'w=1/[\s^2^(Fo^2^)+(0.0621P)^2^+0.7596P] where P=(Fo^2^+2Fc^2^)/3'
_refine_ls_weighting_scheme calc
_refine_ls_wR_factor_gt 0.1084
_refine_ls_wR_factor_ref 0.1226
_reflns_Friedel_coverage 0.741
_reflns_Friedel_fraction_full 0.995
_reflns_Friedel_fraction_max 0.893
_reflns_number_gt 11590
_reflns_number_total 14450
_reflns_threshold_expression 'I > 2\s(I)'
_cod_data_source_file c6cc06770k4.cif
_cod_data_source_block jwp_013_np
_cod_depositor_comments
;
The following automatic conversions were performed:

data item '_atom_sites_solution_secondary' value 'diffmap' was
changed to 'difmap'.

Automatic conversion script
Id: cif_fix_values 6909 2019-04-08 15:41:33Z antanas 
;
_cod_database_code 7125097
_shelx_shelxl_version_number 2014/7
_shelx_space_group_comment
;
The symmetry employed for this shelxl refinement is uniquely defined
by the following loop, which should always be used as a source of
symmetry information in preference to the above space-group names.
They are only intended as comments.
;
_shelx_estimated_absorpt_t_min 0.973
_shelx_estimated_absorpt_t_max 0.985

loop_
_space_group_symop_operation_xyz
'x, y, z'
'-x+1/2, -y, z+1/2'
'-x, y+1/2, -z+1/2'
'x+1/2, -y+1/2, -z'

loop_
_atom_site_label
_atom_site_type_symbol
_atom_site_fract_x
_atom_site_fract_y
_atom_site_fract_z
_atom_site_U_iso_or_equiv
_atom_site_adp_type
_atom_site_occupancy
_atom_site_site_symmetry_order
_atom_site_calc_flag
_atom_site_refinement_flags_posn
_atom_site_refinement_flags_adp
_atom_site_refinement_flags_occupancy
_atom_site_disorder_assembly
_atom_site_disorder_group
Mg1 Mg 0.64216(6) 0.39713(3) 0.85145(2) 0.01707(11) Uani 1 1 d . . . . .
N1 N 0.63342(15) 0.41518(6) 0.94586(6) 0.0148(2) Uani 1 1 d . . . . .
N2 N 0.85596(16) 0.42581(6) 0.84229(6) 0.0176(2) Uani 1 1 d . . . . .
C1 C 0.75827(18) 0.41134(7) 0.97914(7) 0.0160(3) Uani 1 1 d . . . . .
C2 C 0.89912(18) 0.40562(8) 0.95289(7) 0.0180(3) Uani 1 1 d . . . . .
H2 H 0.9735 0.3915 0.9812 0.022 Uiso 1 1 calc R U . . .
C3 C 0.94698(18) 0.41773(8) 0.89063(8) 0.0185(3) Uani 1 1 d . . . . .
C4 C 0.7524(2) 0.41402(9) 1.05031(8) 0.0236(3) Uani 1 1 d . . . . .
H4A H 0.6975 0.4527 1.0635 0.035 Uiso 1 1 calc R U . . .
H4B H 0.8526 0.4161 1.0672 0.035 Uiso 1 1 calc R U . . .
H4C H 0.7033 0.3750 1.0664 0.035 Uiso 1 1 calc R U . . .
C5 C 1.1115(2) 0.42336(11) 0.88223(9) 0.0281(4) Uani 1 1 d . . . . .
H5A H 1.1355 0.4222 0.8372 0.042 Uiso 1 1 calc R U . . .
H5B H 1.1601 0.3870 0.9037 0.042 Uiso 1 1 calc R U . . .
H5C H 1.1457 0.4645 0.9004 0.042 Uiso 1 1 calc R U . . .
C6 C 0.50032(17) 0.43121(7) 0.97921(7) 0.0154(3) Uani 1 1 d . . . . .
C7 C 0.41744(19) 0.38280(8) 1.01001(7) 0.0178(3) Uani 1 1 d . . . . .
C8 C 0.28726(19) 0.40085(9) 1.04002(7) 0.0211(3) Uani 1 1 d . . . . .
H8 H 0.2304 0.3685 1.0607 0.025 Uiso 1 1 calc R U . . .
C9 C 0.2388(2) 0.46457(9) 1.04045(8) 0.0245(3) Uani 1 1 d . . . . .
H9 H 0.1504 0.4759 1.0617 0.029 Uiso 1 1 calc R U . . .
C10 C 0.3205(2) 0.51176(9) 1.00964(9) 0.0239(3) Uani 1 1 d . . . . .
H10 H 0.2868 0.5554 1.0096 0.029 Uiso 1 1 calc R U . . .
C11 C 0.45128(19) 0.49636(8) 0.97866(8) 0.0187(3) Uani 1 1 d . . . . .
C12 C 0.4627(2) 0.31185(8) 1.00960(8) 0.0226(3) Uani 1 1 d . . . . .
H12 H 0.5653 0.3091 0.9929 0.027 Uiso 1 1 calc R U . . .
C13 C 0.4606(3) 0.28113(10) 1.07525(10) 0.0337(4) Uani 1 1 d . . . . .
H13A H 0.3591 0.2790 1.0906 0.051 Uiso 1 1 calc R U . . .
H13B H 0.5196 0.3076 1.1042 0.051 Uiso 1 1 calc R U . . .
H13C H 0.5017 0.2372 1.0730 0.051 Uiso 1 1 calc R U . . .
C14 C 0.3623(3) 0.27381(10) 0.96505(11) 0.0355(4) Uani 1 1 d . . . . .
H14A H 0.3675 0.2927 0.9227 0.053 Uiso 1 1 calc R U . . .
H14B H 0.2608 0.2760 0.9804 0.053 Uiso 1 1 calc R U . . .
H14C H 0.3942 0.2284 0.9634 0.053 Uiso 1 1 calc R U . . .
C15 C 0.5393(2) 0.54976(8) 0.94637(9) 0.0235(3) Uani 1 1 d . . . . .
H15 H 0.6011 0.5288 0.9131 0.028 Uiso 1 1 calc R U . . .
C16 C 0.4409(3) 0.59903(15) 0.91399(19) 0.0681(10) Uani 1 1 d . . . . .
H16A H 0.5008 0.6274 0.8872 0.102 Uiso 1 1 calc R U . . .
H16B H 0.3901 0.6252 0.9458 0.102 Uiso 1 1 calc R U . . .
H16C H 0.3683 0.5763 0.8880 0.102 Uiso 1 1 calc R U . . .
C17 C 0.6428(4) 0.58299(15) 0.99246(13) 0.0568(8) Uani 1 1 d . . . . .
H17A H 0.6985 0.6168 0.9704 0.085 Uiso 1 1 calc R U . . .
H17B H 0.7110 0.5509 1.0100 0.085 Uiso 1 1 calc R U . . .
H17C H 0.5856 0.6027 1.0266 0.085 Uiso 1 1 calc R U . . .
C18 C 0.91301(19) 0.45343(9) 0.78484(8) 0.0211(3) Uani 1 1 d . . . . .
C19 C 0.9340(2) 0.52128(9) 0.78181(8) 0.0251(4) Uani 1 1 d . . . . .
C20 C 0.9835(3) 0.54783(12) 0.72479(10) 0.0375(5) Uani 1 1 d . . . . .
H20 H 0.9978 0.5934 0.7217 0.045 Uiso 1 1 calc R U . . .
C21 C 1.0119(3) 0.50929(14) 0.67305(10) 0.0452(6) Uani 1 1 d . . . . .
H21 H 1.0459 0.5282 0.6349 0.054 Uiso 1 1 calc R U . . .
C22 C 0.9906(3) 0.44285(13) 0.67707(9) 0.0407(5) Uani 1 1 d . . . . .
H22 H 1.0115 0.4165 0.6414 0.049 Uiso 1 1 calc R U . . .
C23 C 0.9394(2) 0.41354(10) 0.73206(8) 0.0278(4) Uani 1 1 d . . . . .
C24 C 0.9041(2) 0.56634(9) 0.83686(9) 0.0268(4) Uani 1 1 d . . . . .
H24 H 0.8681 0.5395 0.8730 0.032 Uiso 1 1 calc R U . . .
C25 C 0.7851(3) 0.61568(11) 0.82045(13) 0.0396(5) Uani 1 1 d . . . . .
H25A H 0.8185 0.6428 0.7853 0.059 Uiso 1 1 calc R U . . .
H25B H 0.7655 0.6432 0.8572 0.059 Uiso 1 1 calc R U . . .
H25C H 0.6950 0.5928 0.8083 0.059 Uiso 1 1 calc R U . . .
C26 C 1.0439(3) 0.60173(14) 0.85784(14) 0.0506(6) Uani 1 1 d . . . . .
H26A H 1.0777 0.6304 0.8239 0.076 Uiso 1 1 calc R U . . .
H26B H 1.1207 0.5698 0.8674 0.076 Uiso 1 1 calc R U . . .
H26C H 1.0229 0.6276 0.8956 0.076 Uiso 1 1 calc R U . . .
C27 C 0.9175(2) 0.34052(10) 0.73455(9) 0.0311(4) Uani 1 1 d . . . . .
H27 H 0.8452 0.3315 0.7690 0.037 Uiso 1 1 calc R U . . .
C28 C 1.0611(3) 0.30524(13) 0.75188(12) 0.0421(5) Uani 1 1 d . . . . .
H28A H 1.0453 0.2582 0.7502 0.063 Uiso 1 1 calc R U . . .
H28B H 1.0910 0.3177 0.7946 0.063 Uiso 1 1 calc R U . . .
H28C H 1.1384 0.3174 0.7219 0.063 Uiso 1 1 calc R U . . .
C29 C 0.8525(3) 0.31330(13) 0.67345(10) 0.0407(5) Uani 1 1 d . . . . .
H29A H 0.7635 0.3376 0.6625 0.061 Uiso 1 1 calc R U . . .
H29B H 0.8278 0.2674 0.6794 0.061 Uiso 1 1 calc R U . . .
H29C H 0.9247 0.3175 0.6394 0.061 Uiso 1 1 calc R U . . .
C30 C 0.52791(18) 0.35552(7) 0.77437(7) 0.0168(3) Uani 1 1 d . . . . .
C31 C 0.4875(2) 0.39877(8) 0.72617(8) 0.0233(3) Uani 1 1 d . . . . .
C32 C 0.4390(2) 0.37661(9) 0.66725(8) 0.0255(4) Uani 1 1 d . . . . .
H32 H 0.4090 0.4072 0.6363 0.031 Uiso 1 1 calc R U . . .
C33 C 0.43393(19) 0.31048(8) 0.65330(8) 0.0196(3) Uani 1 1 d . . . . .
C34 C 0.4725(2) 0.26744(8) 0.70072(8) 0.0208(3) Uani 1 1 d . . . . .
H34 H 0.4681 0.2221 0.6926 0.025 Uiso 1 1 calc R U . . .
C35 C 0.51754(19) 0.28885(8) 0.76013(7) 0.0184(3) Uani 1 1 d . . . . .
C36 C 0.5118(4) 0.47196(12) 0.73715(13) 0.0187(6) Uani 0.707(6) 1 d D . P A 2
H36 H 0.5669 0.4779 0.7776 0.022 Uiso 0.707(6) 1 calc R U P A 2
C37 C 0.5983(5) 0.5047(2) 0.6841(3) 0.0272(9) Uani 0.707(6) 1 d D . P A 2
H37A H 0.5430 0.5011 0.6446 0.041 Uiso 0.707(6) 1 calc R U P A 2
H37B H 0.6938 0.4832 0.6793 0.041 Uiso 0.707(6) 1 calc R U P A 2
H37C H 0.6134 0.5506 0.6943 0.041 Uiso 0.707(6) 1 calc R U P A 2
C38 C 0.3622(4) 0.50470(15) 0.7433(2) 0.0519(12) Uani 0.707(6) 1 d D . P A 2
H38A H 0.3036 0.4958 0.7055 0.078 Uiso 0.707(6) 1 calc R U P A 2
H38B H 0.3757 0.5517 0.7479 0.078 Uiso 0.707(6) 1 calc R U P A 2
H38C H 0.3111 0.4876 0.7804 0.078 Uiso 0.707(6) 1 calc R U P A 2
C39 C 0.3912(2) 0.28606(10) 0.58828(8) 0.0254(4) Uani 1 1 d . . . . .
H39 H 0.4118 0.2384 0.5870 0.030 Uiso 1 1 calc R U . . .
C40 C 0.4824(3) 0.31806(13) 0.53631(9) 0.0420(5) Uani 1 1 d . . . . .
H40A H 0.4578 0.2984 0.4956 0.063 Uiso 1 1 calc R U . . .
H40B H 0.5872 0.3116 0.5451 0.063 Uiso 1 1 calc R U . . .
H40C H 0.4607 0.3647 0.5350 0.063 Uiso 1 1 calc R U . . .
C41 C 0.2279(3) 0.29543(14) 0.57516(10) 0.0411(5) Uani 1 1 d . . . . .
H41A H 0.2052 0.2801 0.5325 0.062 Uiso 1 1 calc R U . . .
H41B H 0.2032 0.3416 0.5786 0.062 Uiso 1 1 calc R U . . .
H41C H 0.1703 0.2706 0.6059 0.062 Uiso 1 1 calc R U . . .
C42 C 0.5566(3) 0.23736(8) 0.80892(8) 0.0300(4) Uani 1 1 d . . . . .
H42 H 0.5845 0.2603 0.8487 0.036 Uiso 1 1 calc R U . . .
C43 C 0.6872(4) 0.19519(11) 0.78896(11) 0.0488(7) Uani 1 1 d . . . . .
H43A H 0.6651 0.1740 0.7487 0.073 Uiso 1 1 calc R U . . .
H43B H 0.7055 0.1620 0.8212 0.073 Uiso 1 1 calc R U . . .
H43C H 0.7748 0.2225 0.7843 0.073 Uiso 1 1 calc R U . . .
C44 C 0.4229(4) 0.19449(11) 0.82331(10) 0.0511(8) Uani 1 1 d . . . . .
H44A H 0.3973 0.1691 0.7858 0.077 Uiso 1 1 calc R U . . .
H44B H 0.3395 0.2220 0.8352 0.077 Uiso 1 1 calc R U . . .
H44C H 0.4465 0.1649 0.8581 0.077 Uiso 1 1 calc R U . . .
C36' C 0.4437(10) 0.4712(3) 0.7317(3) 0.0203(14) Uani 0.293(6) 1 d D . P A 1
H36' H 0.3391 0.4769 0.7182 0.024 Uiso 0.293(6) 1 calc R U P A 1
C37' C 0.5450(12) 0.5084(6) 0.6868(6) 0.028(2) Uani 0.293(6) 1 d D . P A 1
H37D H 0.5326 0.4917 0.6438 0.041 Uiso 0.293(6) 1 calc R U P A 1
H37E H 0.6474 0.5027 0.7000 0.041 Uiso 0.293(6) 1 calc R U P A 1
H37F H 0.5199 0.5547 0.6877 0.041 Uiso 0.293(6) 1 calc R U P A 1
C38' C 0.4637(8) 0.4979(3) 0.7974(3) 0.0272(17) Uani 0.293(6) 1 d D . P A 1
H38D H 0.5667 0.4932 0.8102 0.041 Uiso 0.293(6) 1 calc R U P A 1
H38E H 0.4007 0.4739 0.8268 0.041 Uiso 0.293(6) 1 calc R U P A 1
H38F H 0.4366 0.5440 0.7980 0.041 Uiso 0.293(6) 1 calc R U P A 1

loop_
_atom_site_aniso_label
_atom_site_aniso_U_11
_atom_site_aniso_U_22
_atom_site_aniso_U_33
_atom_site_aniso_U_23
_atom_site_aniso_U_13
_atom_site_aniso_U_12
Mg1 0.0203(3) 0.0173(2) 0.0136(2) -0.00122(19) 0.0001(2) -0.0050(2)
N1 0.0159(6) 0.0152(5) 0.0133(5) 0.0001(4) -0.0002(5) -0.0009(5)
N2 0.0184(6) 0.0193(6) 0.0150(5) 0.0002(5) 0.0004(5) -0.0015(5)
C1 0.0198(7) 0.0147(6) 0.0134(6) 0.0007(5) -0.0017(5) 0.0007(5)
C2 0.0175(7) 0.0197(7) 0.0169(6) 0.0028(5) -0.0020(5) 0.0033(6)
C3 0.0182(7) 0.0185(7) 0.0189(7) 0.0013(5) 0.0000(6) 0.0008(6)
C4 0.0220(8) 0.0341(9) 0.0148(6) -0.0008(6) -0.0021(6) 0.0025(7)
C5 0.0188(8) 0.0419(11) 0.0237(8) 0.0052(7) -0.0001(6) 0.0020(7)
C6 0.0161(7) 0.0174(6) 0.0126(6) -0.0008(5) -0.0012(5) -0.0008(5)
C7 0.0200(7) 0.0199(7) 0.0134(6) -0.0007(5) -0.0009(5) -0.0025(6)
C8 0.0202(8) 0.0268(8) 0.0163(6) -0.0002(6) 0.0022(6) -0.0053(7)
C9 0.0200(8) 0.0314(9) 0.0221(7) -0.0061(7) 0.0035(6) 0.0004(7)
C10 0.0224(8) 0.0223(8) 0.0271(8) -0.0047(6) 0.0006(7) 0.0027(6)
C11 0.0181(7) 0.0181(7) 0.0198(7) -0.0009(6) -0.0017(6) -0.0010(6)
C12 0.0266(8) 0.0170(7) 0.0242(7) 0.0025(6) 0.0041(7) -0.0020(6)
C13 0.0419(12) 0.0288(9) 0.0305(9) 0.0118(8) 0.0058(9) 0.0001(9)
C14 0.0449(12) 0.0232(9) 0.0383(10) -0.0059(8) -0.0011(10) -0.0077(9)
C15 0.0198(8) 0.0176(7) 0.0331(9) 0.0032(6) 0.0004(7) 0.0003(6)
C16 0.0281(11) 0.0548(16) 0.122(3) 0.0599(18) 0.0123(15) 0.0088(11)
C17 0.0666(18) 0.0604(16) 0.0434(13) -0.0054(12) -0.0004(13) -0.0431(15)
C18 0.0176(7) 0.0294(8) 0.0164(7) 0.0035(6) -0.0006(6) -0.0044(6)
C19 0.0244(8) 0.0291(9) 0.0219(7) 0.0075(6) -0.0051(7) -0.0067(7)
C20 0.0379(11) 0.0448(12) 0.0298(9) 0.0163(9) -0.0051(9) -0.0171(10)
C21 0.0451(13) 0.0699(17) 0.0208(9) 0.0144(10) 0.0027(9) -0.0227(12)
C22 0.0386(12) 0.0646(15) 0.0188(8) -0.0022(9) 0.0067(8) -0.0152(11)
C23 0.0237(8) 0.0412(10) 0.0184(7) -0.0023(7) 0.0026(6) -0.0069(8)
C24 0.0269(9) 0.0219(8) 0.0315(9) 0.0050(7) -0.0064(7) -0.0045(7)
C25 0.0322(11) 0.0358(11) 0.0507(13) 0.0195(10) 0.0013(9) 0.0035(9)
C26 0.0339(12) 0.0505(14) 0.0674(17) -0.0225(13) -0.0108(12) -0.0073(11)
C27 0.0286(10) 0.0391(10) 0.0256(9) -0.0105(8) 0.0087(7) -0.0038(8)
C28 0.0349(11) 0.0482(13) 0.0432(12) -0.0133(10) 0.0020(10) 0.0045(10)
C29 0.0309(10) 0.0573(14) 0.0339(10) -0.0193(10) 0.0069(9) -0.0070(10)
C30 0.0200(7) 0.0157(6) 0.0147(6) -0.0006(5) 0.0004(5) -0.0049(6)
C31 0.0386(10) 0.0149(6) 0.0164(6) -0.0003(6) 0.0015(7) 0.0000(7)
C32 0.0388(10) 0.0213(7) 0.0163(7) 0.0010(6) -0.0014(7) 0.0078(7)
C33 0.0209(7) 0.0222(7) 0.0155(6) -0.0023(6) -0.0007(6) -0.0006(6)
C34 0.0288(9) 0.0164(7) 0.0173(6) -0.0020(5) -0.0010(6) -0.0038(6)
C35 0.0238(8) 0.0158(7) 0.0157(6) 0.0008(5) -0.0011(6) -0.0040(6)
C36 0.0218(14) 0.0122(10) 0.0221(11) 0.0005(8) -0.0016(11) -0.0017(11)
C37 0.038(3) 0.0190(15) 0.0249(15) 0.0044(11) 0.000(2) -0.0074(18)
C38 0.0388(18) 0.0227(14) 0.094(3) -0.0055(16) 0.025(2) 0.0023(13)
C39 0.0296(10) 0.0302(9) 0.0164(7) -0.0048(6) -0.0031(6) 0.0011(7)
C40 0.0463(13) 0.0610(15) 0.0186(8) -0.0081(9) 0.0066(9) -0.0081(12)
C41 0.0325(11) 0.0632(15) 0.0276(9) -0.0093(10) -0.0081(8) -0.0001(11)
C42 0.0572(13) 0.0169(7) 0.0160(7) 0.0007(6) -0.0061(8) -0.0026(8)
C43 0.088(2) 0.0307(10) 0.0277(10) 0.0014(8) -0.0133(11) 0.0257(12)
C44 0.102(2) 0.0291(10) 0.0220(9) 0.0039(8) -0.0011(11) -0.0318(13)
C36' 0.021(4) 0.019(3) 0.021(3) 0.001(2) -0.005(3) -0.003(3)
C37' 0.031(6) 0.030(4) 0.022(3) -0.001(3) 0.001(4) 0.000(4)
C38' 0.036(4) 0.016(3) 0.030(3) -0.006(2) 0.002(3) 0.004(2)

loop_
_atom_type_symbol
_atom_type_description
_atom_type_scat_dispersion_real
_atom_type_scat_dispersion_imag
_atom_type_scat_source
C C 0.0033 0.0016 'International Tables Vol C Tables 4.2.6.8 and 6.1.1.4'
H H 0.0000 0.0000 'International Tables Vol C Tables 4.2.6.8 and 6.1.1.4'
N N 0.0061 0.0033 'International Tables Vol C Tables 4.2.6.8 and 6.1.1.4'
Mg Mg 0.0486 0.0363 'International Tables Vol C Tables 4.2.6.8 and 6.1.1.4'

loop_
_geom_angle_atom_site_label_1
_geom_angle_atom_site_label_2
_geom_angle_atom_site_label_3
_geom_angle
N1 Mg1 N2 94.47(6)
N1 Mg1 C30 144.38(6)
N2 Mg1 C30 120.72(6)
C1 N1 C6 117.85(12)
C1 N1 Mg1 118.29(11)
C6 N1 Mg1 123.85(10)
C3 N2 C18 118.54(14)
C3 N2 Mg1 118.95(11)
C18 N2 Mg1 122.50(11)
N1 C1 C2 124.78(14)
N1 C1 C4 119.63(15)
C2 C1 C4 115.59(14)
C1 C2 C3 129.65(14)
N2 C3 C2 123.49(15)
N2 C3 C5 121.09(15)
C2 C3 C5 115.39(15)
C7 C6 C11 120.37(15)
C7 C6 N1 121.00(14)
C11 C6 N1 118.59(14)
C8 C7 C6 118.49(15)
C8 C7 C12 119.29(15)
C6 C7 C12 122.19(15)
C9 C8 C7 121.73(16)
C8 C9 C10 119.35(17)
C9 C10 C11 121.31(17)
C10 C11 C6 118.73(15)
C10 C11 C15 119.74(15)
C6 C11 C15 121.51(15)
C7 C12 C13 112.92(15)
C7 C12 C14 109.53(16)
C13 C12 C14 110.08(16)
C16 C15 C17 110.8(2)
C16 C15 C11 112.10(16)
C17 C15 C11 111.17(17)
C23 C18 C19 121.17(16)
C23 C18 N2 120.22(16)
C19 C18 N2 118.53(15)
C20 C19 C18 117.95(18)
C20 C19 C24 118.95(18)
C18 C19 C24 123.10(16)
C21 C20 C19 121.5(2)
C20 C21 C22 119.58(19)
C21 C22 C23 121.7(2)
C22 C23 C18 118.0(2)
C22 C23 C27 120.12(18)
C18 C23 C27 121.83(16)
C19 C24 C25 111.06(17)
C19 C24 C26 111.44(18)
C25 C24 C26 109.80(19)
C23 C27 C29 112.56(19)
C23 C27 C28 111.41(18)
C29 C27 C28 110.94(18)
C31 C30 C35 116.35(14)
C31 C30 Mg1 115.72(11)
C35 C30 Mg1 126.33(12)
C32 C31 C30 121.68(15)
C32 C31 C36 119.89(17)
C30 C31 C36 118.17(18)
C32 C31 C36' 107.4(3)
C30 C31 C36' 128.5(3)
C33 C32 C31 121.16(15)
C34 C33 C32 117.51(15)
C34 C33 C39 120.84(15)
C32 C33 C39 121.63(15)
C33 C34 C35 121.85(15)
C34 C35 C30 121.38(14)
C34 C35 C42 117.52(14)
C30 C35 C42 121.10(14)
C38 C36 C37 109.1(3)
C38 C36 C31 108.5(3)
C37 C36 C31 113.2(3)
C33 C39 C41 111.94(16)
C33 C39 C40 111.93(16)
C41 C39 C40 110.04(18)
C35 C42 C43 112.80(17)
C35 C42 C44 110.53(19)
C43 C42 C44 110.1(2)
C38' C36' C37' 108.7(7)
C38' C36' C31 112.9(5)
C37' C36' C31 106.3(7)

loop_
_geom_bond_atom_site_label_1
_geom_bond_atom_site_label_2
_geom_bond_distance
Mg1 N1 2.0384(13)
Mg1 N2 2.0412(15)
Mg1 C30 2.1180(16)
N1 C1 1.339(2)
N1 C6 1.440(2)
N2 C3 1.328(2)
N2 C18 1.441(2)
C1 C2 1.402(2)
C1 C4 1.512(2)
C2 C3 1.413(2)
C3 C5 1.511(2)
C6 C7 1.410(2)
C6 C11 1.413(2)
C7 C8 1.395(2)
C7 C12 1.517(2)
C8 C9 1.384(3)
C9 C10 1.387(3)
C10 C11 1.395(2)
C11 C15 1.523(2)
C12 C13 1.530(3)
C12 C14 1.530(3)
C15 C16 1.517(3)
C15 C17 1.520(3)
C18 C23 1.409(3)
C18 C19 1.411(3)
C19 C20 1.402(3)
C19 C24 1.516(3)
C20 C21 1.378(4)
C21 C22 1.384(4)
C22 C23 1.394(3)
C23 C27 1.517(3)
C24 C25 1.524(3)
C24 C26 1.532(3)
C27 C29 1.531(3)
C27 C28 1.538(3)
C30 C31 1.405(2)
C30 C35 1.408(2)
C31 C32 1.402(2)
C31 C36 1.540(3)
C31 C36' 1.548(7)
C32 C33 1.394(2)
C33 C34 1.385(2)
C33 C39 1.518(2)
C34 C35 1.396(2)
C35 C42 1.523(2)
C36 C38 1.524(5)
C36 C37 1.529(5)
C39 C41 1.523(3)
C39 C40 1.529(3)
C42 C43 1.531(3)
C42 C44 1.533(3)
C36' C38' 1.510(9)
C36' C37' 1.530(12)
